data_7040752
loop_
_publ_author_name
'Suhr, Kristin J.'
'Bastatas, Lyndon D.'
'Shen, Yulong'
'Mitchell, Lauren A.'
'Frazier, Gary A.'
'Taylor, David W.'
'Slinker, Jason D.'
'Holliday, Bradley J.'

_publ_section_title
;
 Phenyl substitution of cationic bis-cyclometalated iridium(iii) complexes
 for iTMC-LEECs.
;
_journal_issue 44
_journal_name_full 'Dalton transactions (Cambridge, England : 2003)'
_journal_page_first 17807
_journal_page_last 17823
_journal_paper_doi 10.1039/c6dt03415b
_journal_volume 45
_journal_year 2016
_chemical_formula_moiety '2 C17 H12 N, C10 H8 N2, Ir, P F6, C4 H10 O'
_chemical_formula_sum 'C48 H42 F6 Ir N4 O P'
_chemical_formula_weight 1028.02
_chemical_name_systematic '[(2,2'-bipyridine)-bis-(2,4-diphenylpyridine)-iridium(III)] hexafluorophosphate'
_space_group_crystal_system monoclinic
_space_group_IT_number 14
_space_group_name_Hall '-P 2ybc'
_space_group_name_H-M_alt 'P 1 21/c 1'
_symmetry_space_group_name_Hall '-P 2ybc'
_symmetry_space_group_name_H-M 'P 1 21/c 1'
_atom_sites_solution_hydrogens mixed
_audit_creation_method SHELXL-2013
_audit_update_record
;
2015-03-24 deposited with the CCDC.
2016-09-27 downloaded from the CCDC.
;
_cell_angle_alpha 90
_cell_angle_beta 99.593(3)
_cell_angle_gamma 90
_cell_formula_units_Z 4
_cell_length_a 13.704(2)
_cell_length_b 24.497(4)
_cell_length_c 12.597(2)
_cell_measurement_reflns_used 9787
_cell_measurement_temperature 153(2)
_cell_measurement_theta_max 27.5
_cell_measurement_theta_min 3.0
_cell_volume 4169.8(11)
_computing_cell_refinement 'CrystalClear (Rigaku Inc., 2008)'
_computing_data_collection 'CrystalClear (Rigaku Inc., 2008)'
_computing_data_reduction 'CrystalClear (Rigaku Inc., 2008)'
_computing_molecular_graphics 'XP SHELXTL/PC, Siemens Analytical'
_computing_publication_material 'XP SHELXTL/PC, Siemens Analytical'
_computing_structure_refinement 'SHELXL-2013 (Sheldrick, 2013)'
_computing_structure_solution
;

SIR97 - Altomare A., Burla M.C., Camalli M., Cascarano G.L., Giacovazzo C., 
Guagliardi A., Moliterni A.G.G., Polidori G.,Spagna R.
;
_diffrn_ambient_temperature 153(2)
_diffrn_measured_fraction_theta_full 0.998
_diffrn_measured_fraction_theta_max 0.999
_diffrn_measurement_device_type 'Rigaku SCX-Mini with Mercury 2+ CCD'
_diffrn_measurement_method \w-scans
_diffrn_radiation_type MoK\a
_diffrn_radiation_wavelength 0.71075
_diffrn_reflns_av_R_equivalents 0.0995
_diffrn_reflns_av_unetI/netI 0.0782
_diffrn_reflns_Laue_measured_fraction_full 0.998
_diffrn_reflns_Laue_measured_fraction_max 0.999
_diffrn_reflns_limit_h_max 17
_diffrn_reflns_limit_h_min -17
_diffrn_reflns_limit_k_max 31
_diffrn_reflns_limit_k_min -31
_diffrn_reflns_limit_l_max 16
_diffrn_reflns_limit_l_min -16
_diffrn_reflns_number 43918
_diffrn_reflns_point_group_measured_fraction_full 0.998
_diffrn_reflns_point_group_measured_fraction_max 0.999
_diffrn_reflns_theta_full 25.242
_diffrn_reflns_theta_max 27.484
_diffrn_reflns_theta_min 3.015
_diffrn_source 'sealed tube'
_exptl_absorpt_coefficient_mu 3.310
_exptl_absorpt_correction_T_max 1.00
_exptl_absorpt_correction_T_min 0.627
_exptl_absorpt_correction_type multi-scan
_exptl_absorpt_process_details
;
Abscor. T. Higashi (2001). The Rigaku Corporation, Tokyo, Japan.
;
_exptl_crystal_colour yellow
_exptl_crystal_density_diffrn 1.638
_exptl_crystal_description platelet
_exptl_crystal_F_000 2048
_exptl_crystal_preparation Luminescent
_exptl_crystal_recrystallization_method 'Re-crystallisation from solvent: Dichloromethane/Diethyl Ether'
_exptl_crystal_size_max 0.350
_exptl_crystal_size_mid 0.170
_exptl_crystal_size_min 0.030
_refine_diff_density_max 1.083
_refine_diff_density_min -1.135
_refine_diff_density_rms 0.144
_refine_ls_extinction_method none
_refine_ls_goodness_of_fit_ref 1.080
_refine_ls_hydrogen_treatment constr
_refine_ls_matrix_type full
_refine_ls_number_parameters 564
_refine_ls_number_reflns 9550
_refine_ls_number_restraints 39
_refine_ls_restrained_S_all 1.083
_refine_ls_R_factor_all 0.0780
_refine_ls_R_factor_gt 0.0477
_refine_ls_shift/su_max 0.013
_refine_ls_shift/su_mean 0.000
_refine_ls_structure_factor_coef Fsqd
_refine_ls_weighting_details 'w=1/[\s^2^(Fo^2^)+(0.0431P)^2^+2.4560P] where P=(Fo^2^+2Fc^2^)/3'
_refine_ls_weighting_scheme calc
_refine_ls_wR_factor_gt 0.1001
_refine_ls_wR_factor_ref 0.1109
_reflns_Friedel_coverage 0.000
_reflns_number_gt 6965
_reflns_number_total 9550
_reflns_threshold_expression 'I > 2\s(I)'
_cod_data_source_file c6dt03415b2.cif
_cod_data_source_block shelx
_cod_depositor_comments 'Adding full bibliography for 7040751--7040757.cif.'
_cod_database_code 7040752
_shelx_space_group_comment
;
The symmetry employed for this shelxl refinement is uniquely defined
by the following loop, which should always be used as a source of
symmetry information in preference to the above space-group names.
They are only intended as comments.
;
_shelx_estimated_absorpt_t_min 0.390
_shelx_estimated_absorpt_t_max 0.907
_shelxl_version_number 2013-4

loop_
_space_group_symop_operation_xyz
'x, y, z'
'-x, y+1/2, -z+1/2'
'-x, -y, -z'
'x, -y-1/2, z-1/2'

loop_
_atom_site_label
_atom_site_type_symbol
_atom_site_fract_x
_atom_site_fract_y
_atom_site_fract_z
_atom_site_U_iso_or_equiv
_atom_site_adp_type
_atom_site_occupancy
_atom_site_site_symmetry_order
_atom_site_calc_flag
_atom_site_refinement_flags_posn
_atom_site_refinement_flags_adp
_atom_site_refinement_flags_occupancy
_atom_site_disorder_assembly
_atom_site_disorder_group
C1 C 0.7706(4) 0.5390(2) 0.6680(4) 0.0237(12) Uani 1 1 d . . . . .
C2 C 0.7510(4) 0.5417(2) 0.5549(4) 0.0289(13) Uani 1 1 d . . . . .
H2 H 0.7634 0.5108 0.5137 0.035 Uiso 1 1 calc R U . . .
C3 C 0.7139(5) 0.5892(2) 0.5029(4) 0.0337(14) Uani 1 1 d . . . . .
H3 H 0.7022 0.5905 0.4264 0.040 Uiso 1 1 calc R U . . .
C4 C 0.6937(5) 0.6347(2) 0.5613(5) 0.0346(14) Uani 1 1 d . . . . .
H4 H 0.6673 0.6667 0.5250 0.042 Uiso 1 1 calc R U . . .
C5 C 0.7123(5) 0.6331(2) 0.6720(5) 0.0331(14) Uani 1 1 d . . . . .
H5 H 0.6997 0.6643 0.7123 0.040 Uiso 1 1 calc R U . . .
C6 C 0.7494(4) 0.5861(2) 0.7245(4) 0.0273(13) Uani 1 1 d . . . . .
C7 C 0.7662(4) 0.5802(2) 0.8424(4) 0.0254(12) Uani 1 1 d . . . . .
C8 C 0.7492(4) 0.6189(2) 0.9176(4) 0.0286(13) Uani 1 1 d . . . . .
H18 H 0.7251 0.6539 0.8932 0.034 Uiso 1 1 calc R U . . .
C9 C 0.7664(4) 0.6082(2) 1.0280(4) 0.0248(12) Uani 1 1 d . . . . .
C10 C 0.8018(4) 0.5554(2) 1.0590(5) 0.0308(14) Uani 1 1 d . . . . .
H10 H 0.8141 0.5458 1.1331 0.037 Uiso 1 1 calc R U . . .
C11 C 0.8183(5) 0.5183(2) 0.9832(4) 0.0321(14) Uani 1 1 d . . . . .
H211 H 0.8424 0.4831 1.0062 0.039 Uiso 1 1 calc R U . . .
C12 C 0.9584(4) 0.5022(2) 0.7460(4) 0.0248(12) Uani 1 1 d . . . . .
C13 C 1.0119(4) 0.5463(2) 0.7991(4) 0.0290(13) Uani 1 1 d . . . . .
H13 H 0.9841 0.5662 0.8516 0.035 Uiso 1 1 calc R U . . .
C14 C 1.1033(4) 0.5612(2) 0.7770(5) 0.0310(14) Uani 1 1 d . . . . .
H14 H 1.1372 0.5912 0.8144 0.037 Uiso 1 1 calc R U . . .
C15 C 1.1467(5) 0.5333(2) 0.7008(5) 0.0332(14) Uani 1 1 d . . . . .
H15 H 1.2101 0.5438 0.6868 0.040 Uiso 1 1 calc R U . . .
C16 C 1.0962(4) 0.4898(2) 0.6452(5) 0.0312(14) Uani 1 1 d . . . . .
H16 H 1.1245 0.4707 0.5921 0.037 Uiso 1 1 calc R U . . .
C17 C 1.0039(4) 0.4746(2) 0.6680(4) 0.0236(11) Uani 1 1 d . . . . .
C18 C 0.9449(4) 0.4311(2) 0.6104(4) 0.0211(11) Uani 1 1 d . . . . .
C19 C 0.9728(4) 0.3971(2) 0.5322(4) 0.0265(13) Uani 1 1 d . . . . .
H19 H 1.0353 0.4026 0.5106 0.032 Uiso 1 1 calc R U . . .
C20 C 0.9120(4) 0.3550(2) 0.4845(4) 0.0253(12) Uani 1 1 d . . . . .
C21 C 0.8198(4) 0.3495(2) 0.5181(4) 0.0262(13) Uani 1 1 d . . . . .
H21 H 0.7752 0.3218 0.4880 0.031 Uiso 1 1 calc R U . . .
C22 C 0.7941(4) 0.3841(2) 0.5943(4) 0.0260(13) Uani 1 1 d . . . . .
H22 H 0.7315 0.3793 0.6160 0.031 Uiso 1 1 calc R U . . .
C23 C 0.9502(5) 0.3909(2) 0.9088(5) 0.0355(15) Uani 1 1 d . . . . .
H23 H 1.0045 0.4114 0.8921 0.043 Uiso 1 1 calc R U . . .
C24 C 0.9694(6) 0.3466(3) 0.9761(5) 0.0478(18) Uani 1 1 d . . . . .
H24 H 1.0355 0.3360 1.0037 0.057 Uiso 1 1 calc R U . . .
C25 C 0.8901(7) 0.3179(3) 1.0023(5) 0.057(2) Uani 1 1 d . . . . .
H25 H 0.9006 0.2880 1.0509 0.069 Uiso 1 1 calc R U . . .
C26 C 0.7958(6) 0.3331(3) 0.9573(5) 0.0470(18) Uani 1 1 d . . . . .
H26 H 0.7408 0.3129 0.9734 0.056 Uiso 1 1 calc R U . . .
C27 C 0.7801(5) 0.3774(2) 0.8891(5) 0.0346(15) Uani 1 1 d . . . . .
C28 C 0.6820(5) 0.3961(2) 0.8377(5) 0.0328(14) Uani 1 1 d . . . . .
C29 C 0.5933(5) 0.3717(3) 0.8511(6) 0.0473(19) Uani 1 1 d . . . . .
H29 H 0.5933 0.3411 0.8973 0.057 Uiso 1 1 calc R U . . .
C30 C 0.5044(6) 0.3925(3) 0.7966(7) 0.057(2) Uani 1 1 d . . . . .
H30 H 0.4434 0.3755 0.8030 0.068 Uiso 1 1 calc R U . . .
C31 C 0.5065(5) 0.4378(3) 0.7336(6) 0.0489(18) Uani 1 1 d . . . . .
H31 H 0.4466 0.4533 0.6974 0.059 Uiso 1 1 calc R U . . .
C32 C 0.5955(4) 0.4604(2) 0.7233(5) 0.0337(15) Uani 1 1 d . . . . .
H32 H 0.5957 0.4919 0.6793 0.040 Uiso 1 1 calc R U . . .
C33 C 0.7433(4) 0.6483(2) 1.1100(5) 0.0274(13) Uani 1 1 d . . . . .
C34 C 0.6711(5) 0.6868(2) 1.0835(5) 0.0331(14) Uani 1 1 d . . . . .
H34 H 0.6383 0.6895 1.0111 0.040 Uiso 1 1 calc R U . . .
C35 C 0.6451(5) 0.7219(2) 1.1605(5) 0.0382(15) Uani 1 1 d . . . . .
H35 H 0.5948 0.7485 1.1409 0.046 Uiso 1 1 calc R U . . .
C36 C 0.6932(5) 0.7180(3) 1.2668(5) 0.0400(16) Uani 1 1 d . . . . .
H36 H 0.6743 0.7409 1.3206 0.048 Uiso 1 1 calc R U . . .
C37 C 0.7682(5) 0.6806(2) 1.2930(5) 0.0367(15) Uani 1 1 d . . . . .
H37 H 0.8035 0.6793 1.3646 0.044 Uiso 1 1 calc R U . . .
C38 C 0.7931(5) 0.6447(2) 1.2161(5) 0.0311(14) Uani 1 1 d . . . . .
H38 H 0.8434 0.6181 1.2354 0.037 Uiso 1 1 calc R U . . .
C39 C 0.9412(4) 0.3176(2) 0.4024(4) 0.0271(13) Uani 1 1 d . . . . .
C40 C 1.0401(5) 0.3078(3) 0.3983(5) 0.0383(15) Uani 1 1 d . . . . .
H40 H 1.0897 0.3268 0.4460 0.046 Uiso 1 1 calc R U . . .
C41 C 1.0678(5) 0.2708(3) 0.3257(5) 0.0444(17) Uani 1 1 d . . . . .
H41 H 1.1360 0.2644 0.3241 0.053 Uiso 1 1 calc R U . . .
C42 C 0.9965(5) 0.2431(3) 0.2558(5) 0.0422(17) Uani 1 1 d . . . . .
H42 H 1.0152 0.2174 0.2066 0.051 Uiso 1 1 calc R U . . .
C43 C 0.8978(5) 0.2531(3) 0.2579(5) 0.0396(16) Uani 1 1 d . . . . .
H43 H 0.8486 0.2344 0.2093 0.047 Uiso 1 1 calc R U . . .
C44 C 0.8702(5) 0.2899(2) 0.3296(5) 0.0332(14) Uani 1 1 d . . . . .
H44 H 0.8019 0.2965 0.3298 0.040 Uiso 1 1 calc R U . . .
N1 N 0.8588(4) 0.40626(18) 0.8658(4) 0.0281(11) Uani 1 1 d . . . . .
N2 N 0.6820(4) 0.44049(19) 0.7721(4) 0.0311(12) Uani 1 1 d . . . . .
N3 N 0.8018(4) 0.52943(17) 0.8769(4) 0.0264(10) Uani 1 1 d . . . . .
N4 N 0.8533(3) 0.42456(18) 0.6401(3) 0.0257(10) Uani 1 1 d . . . . .
F1 F 0.4979(4) 0.7066(2) 0.3894(5) 0.103(2) Uani 1 1 d . . . . .
F2 F 0.4186(6) 0.7522(3) 0.2477(5) 0.140(3) Uani 1 1 d . . . . .
F3 F 0.3351(4) 0.7989(2) 0.3487(4) 0.0950(18) Uani 1 1 d . . . . .
F4 F 0.4203(8) 0.7550(4) 0.4895(4) 0.228(6) Uani 1 1 d . . . . .
F5 F 0.4987(6) 0.7963(3) 0.3757(10) 0.230(6) Uani 1 1 d . . . . .
F6 F 0.3371(5) 0.7089(3) 0.3578(7) 0.166(4) Uani 1 1 d . . . . .
P1 P 0.41674(14) 0.75182(8) 0.37005(16) 0.0461(5) Uani 1 1 d . . . . .
Ir1 Ir 0.82261(2) 0.47483(2) 0.76010(2) 0.02280(8) Uani 1 1 d . . . . .
O1A O 0.4190(5) 0.5557(3) 0.7315(6) 0.093(2) Uani 1 1 d D U . . .
C1A C 0.4391(6) 0.5803(4) 0.5618(7) 0.075(3) Uani 1 1 d . U . . .
H1A H 0.5019 0.5607 0.5653 0.112 Uiso 1 1 calc R U . . .
H1B H 0.4367 0.6107 0.5109 0.112 Uiso 1 1 calc R U . . .
H1C H 0.3841 0.5552 0.5377 0.112 Uiso 1 1 calc R U . . .
C2A C 0.4310(8) 0.6010(4) 0.6666(9) 0.097(3) Uani 1 1 d . U . . .
H2A H 0.4915 0.6216 0.6969 0.116 Uiso 1 1 calc R U . . .
H2B H 0.3734 0.6258 0.6621 0.116 Uiso 1 1 calc R U . . .
C3A C 0.4202(8) 0.5683(5) 0.8380(10) 0.116(4) Uani 1 1 d D U . . .
H3AA H 0.3709 0.5467 0.8642 0.139 Uiso 0.5 1 d R U P A 1
H3AB H 0.4000 0.6057 0.8395 0.139 Uiso 0.5 1 d R U P A 1
H3AC H 0.3735 0.5974 0.8382 0.139 Uiso 0.5 1 d R U P B 2
H3AD H 0.4842 0.5825 0.8677 0.139 Uiso 0.5 1 d R U P B 2
C4A C 0.5123(12) 0.5621(10) 0.9143(13) 0.120(8) Uani 0.5 1 d D U P C 1
H4A H 0.5393 0.5255 0.9074 0.179 Uiso 0.5 1 calc R U P C 1
H4B H 0.4992 0.5673 0.9878 0.179 Uiso 0.5 1 calc R U P C 1
H4C H 0.5603 0.5895 0.8989 0.179 Uiso 0.5 1 calc R U P C 1
C5A C 0.3947(17) 0.5268(7) 0.9120(13) 0.100(7) Uani 0.5 1 d D U P C 2
H5A H 0.3328 0.5370 0.9363 0.150 Uiso 0.5 1 calc R U P C 2
H5AB H 0.4478 0.5241 0.9743 0.150 Uiso 0.5 1 calc R U P C 2
H5C H 0.3862 0.4915 0.8751 0.150 Uiso 0.5 1 calc R U P C 2

loop_
_atom_site_aniso_label
_atom_site_aniso_U_11
_atom_site_aniso_U_22
_atom_site_aniso_U_33
_atom_site_aniso_U_23
_atom_site_aniso_U_13
_atom_site_aniso_U_12
C1 0.029(3) 0.022(3) 0.022(3) 0.001(2) 0.008(2) -0.001(2)
C2 0.034(3) 0.029(3) 0.024(3) -0.002(2) 0.009(3) -0.004(3)
C3 0.045(4) 0.038(4) 0.017(3) 0.006(3) 0.002(3) -0.007(3)
C4 0.043(4) 0.029(3) 0.032(3) 0.010(3) 0.005(3) 0.002(3)
C5 0.048(4) 0.018(3) 0.032(3) 0.002(2) 0.004(3) 0.001(3)
C6 0.033(3) 0.027(3) 0.022(3) 0.005(2) 0.004(2) -0.003(3)
C7 0.025(3) 0.024(3) 0.026(3) 0.003(2) 0.002(2) 0.003(2)
C8 0.036(3) 0.024(3) 0.027(3) 0.004(2) 0.007(3) 0.003(3)
C9 0.028(3) 0.021(3) 0.025(3) 0.002(2) 0.004(2) 0.003(2)
C10 0.045(4) 0.026(3) 0.022(3) 0.003(2) 0.004(3) 0.005(3)
C11 0.046(4) 0.027(3) 0.023(3) 0.005(2) 0.007(3) 0.012(3)
C12 0.027(3) 0.023(3) 0.023(3) 0.004(2) 0.003(2) 0.006(3)
C13 0.039(4) 0.024(3) 0.025(3) 0.005(2) 0.009(3) 0.002(3)
C14 0.037(4) 0.024(3) 0.029(3) 0.003(2) -0.003(3) -0.009(3)
C15 0.033(3) 0.030(3) 0.037(3) 0.008(3) 0.006(3) -0.004(3)
C16 0.034(3) 0.027(3) 0.033(3) 0.003(3) 0.008(3) -0.004(3)
C17 0.028(3) 0.021(3) 0.022(3) 0.004(2) 0.004(2) 0.002(3)
C18 0.022(3) 0.019(3) 0.023(3) 0.007(2) 0.006(2) 0.003(2)
C19 0.025(3) 0.028(3) 0.028(3) 0.002(2) 0.009(2) 0.000(3)
C20 0.027(3) 0.027(3) 0.022(3) 0.002(2) 0.003(2) 0.001(3)
C21 0.028(3) 0.022(3) 0.028(3) -0.003(2) 0.004(2) -0.002(2)
C22 0.023(3) 0.023(3) 0.034(3) 0.000(2) 0.009(2) -0.002(2)
C23 0.048(4) 0.023(3) 0.035(3) -0.005(3) 0.007(3) 0.006(3)
C24 0.070(5) 0.034(4) 0.037(4) 0.005(3) 0.002(4) 0.013(4)
C25 0.108(7) 0.031(4) 0.033(4) 0.008(3) 0.015(4) 0.010(4)
C26 0.075(6) 0.027(3) 0.043(4) 0.002(3) 0.024(4) -0.003(4)
C27 0.057(4) 0.016(3) 0.037(3) -0.003(3) 0.028(3) -0.002(3)
C28 0.047(4) 0.020(3) 0.037(3) -0.006(3) 0.024(3) -0.001(3)
C29 0.056(5) 0.036(4) 0.060(5) -0.006(3) 0.040(4) -0.014(4)
C30 0.051(5) 0.044(4) 0.085(6) -0.014(4) 0.040(5) -0.013(4)
C31 0.037(4) 0.037(4) 0.076(5) -0.015(4) 0.019(4) -0.003(3)
C32 0.023(3) 0.034(3) 0.048(4) -0.003(3) 0.015(3) -0.004(3)
C33 0.033(3) 0.021(3) 0.031(3) 0.001(2) 0.014(3) -0.003(3)
C34 0.042(4) 0.023(3) 0.033(3) 0.002(3) 0.005(3) -0.005(3)
C35 0.041(4) 0.026(3) 0.050(4) -0.004(3) 0.014(3) -0.002(3)
C36 0.052(4) 0.032(3) 0.041(4) -0.010(3) 0.023(3) -0.010(3)
C37 0.049(4) 0.031(3) 0.031(3) -0.001(3) 0.010(3) -0.011(3)
C38 0.039(4) 0.028(3) 0.027(3) 0.004(3) 0.009(3) 0.000(3)
C39 0.029(3) 0.027(3) 0.025(3) 0.001(2) 0.005(2) 0.006(3)
C40 0.041(4) 0.042(4) 0.032(3) -0.009(3) 0.004(3) 0.002(3)
C41 0.031(4) 0.058(4) 0.043(4) -0.022(3) 0.004(3) 0.009(3)
C42 0.054(5) 0.044(4) 0.029(3) -0.009(3) 0.009(3) 0.015(3)
C43 0.051(4) 0.039(4) 0.028(3) -0.013(3) 0.005(3) 0.002(3)
C44 0.033(3) 0.037(3) 0.031(3) 0.001(3) 0.008(3) -0.001(3)
N1 0.041(3) 0.019(2) 0.026(3) -0.002(2) 0.010(2) 0.002(2)
N2 0.040(3) 0.022(3) 0.036(3) -0.002(2) 0.019(2) -0.003(2)
N3 0.033(3) 0.021(2) 0.026(2) -0.003(2) 0.009(2) 0.001(2)
N4 0.034(3) 0.020(2) 0.025(2) 0.000(2) 0.011(2) -0.001(2)
F1 0.093(4) 0.079(4) 0.145(5) 0.039(4) 0.043(4) 0.050(3)
F2 0.226(8) 0.118(5) 0.097(5) 0.034(4) 0.092(5) 0.071(5)
F3 0.083(4) 0.110(4) 0.091(4) 0.003(3) 0.014(3) 0.052(3)
F4 0.342(12) 0.289(11) 0.040(3) -0.047(5) -0.010(5) 0.223(10)
F5 0.144(7) 0.081(5) 0.393(14) 0.069(7) -0.161(8) -0.044(5)
F6 0.089(5) 0.134(6) 0.263(10) 0.084(6) -0.004(5) -0.068(4)
P1 0.0414(11) 0.0415(10) 0.0547(12) -0.0139(9) 0.0060(9) 0.0022(9)
Ir1 0.02906(13) 0.01871(11) 0.02191(12) 0.00163(10) 0.00800(8) 0.00003(11)
O1A 0.108(5) 0.079(4) 0.094(5) 0.002(4) 0.022(4) 0.017(4)
C1A 0.058(5) 0.079(6) 0.080(6) -0.008(5) -0.011(5) 0.018(5)
C2A 0.091(6) 0.076(6) 0.121(7) 0.012(6) 0.013(6) 0.004(5)
C3A 0.145(8) 0.104(7) 0.098(7) -0.021(6) 0.016(6) 0.024(6)
C4A 0.102(14) 0.132(16) 0.129(15) -0.045(13) 0.034(12) -0.001(13)
C5A 0.099(14) 0.098(13) 0.100(13) -0.015(11) 0.011(11) 0.007(11)

loop_
_atom_type_symbol
_atom_type_description
_atom_type_scat_dispersion_real
_atom_type_scat_dispersion_imag
_atom_type_scat_source
C C 0.0033 0.0016 'International Tables Vol C Tables 4.2.6.8 and 6.1.1.4'
H H 0.0000 0.0000 'International Tables Vol C Tables 4.2.6.8 and 6.1.1.4'
N N 0.0061 0.0033 'International Tables Vol C Tables 4.2.6.8 and 6.1.1.4'
F F 0.0171 0.0103 'International Tables Vol C Tables 4.2.6.8 and 6.1.1.4'
P P 0.1023 0.0942 'International Tables Vol C Tables 4.2.6.8 and 6.1.1.4'
Ir Ir -1.4442 7.9887 'International Tables Vol C Tables 4.2.6.8 and 6.1.1.4'
O O 0.0106 0.0060 'International Tables Vol C Tables 4.2.6.8 and 6.1.1.4'

loop_
_geom_angle_atom_site_label_1
_geom_angle_atom_site_label_2
_geom_angle_atom_site_label_3
_geom_angle
C2 C1 C6 116.8(5)
C2 C1 Ir1 127.7(4)
C6 C1 Ir1 115.5(4)
C3 C2 C1 120.8(5)
C3 C2 H2 119.6
C1 C2 H2 119.6
C2 C3 C4 120.8(5)
C2 C3 H3 119.6
C4 C3 H3 119.6
C5 C4 C3 119.6(5)
C5 C4 H4 120.2
C3 C4 H4 120.2
C4 C5 C6 120.0(6)
C4 C5 H5 120.0
C6 C5 H5 120.0
C5 C6 C1 122.0(5)
C5 C6 C7 123.2(5)
C1 C6 C7 114.7(5)
N3 C7 C8 119.5(5)
N3 C7 C6 113.2(5)
C8 C7 C6 127.4(5)
C7 C8 C9 122.1(5)
C7 C8 H18 118.9
C9 C8 H18 118.9
C8 C9 C10 116.2(5)
C8 C9 C33 122.9(5)
C10 C9 C33 120.8(5)
C11 C10 C9 120.4(5)
C11 C10 H10 119.8
C9 C10 H10 119.8
N3 C11 C10 122.7(5)
N3 C11 H211 118.7
C10 C11 H211 118.7
C13 C12 C17 116.1(5)
C13 C12 Ir1 128.9(4)
C17 C12 Ir1 114.9(4)
C14 C13 C12 121.7(5)
C14 C13 H13 119.1
C12 C13 H13 119.1
C13 C14 C15 121.1(5)
C13 C14 H14 119.4
C15 C14 H14 119.4
C14 C15 C16 119.3(6)
C14 C15 H15 120.4
C16 C15 H15 120.4
C17 C16 C15 119.5(6)
C17 C16 H16 120.3
C15 C16 H16 120.3
C16 C17 C12 122.3(5)
C16 C17 C18 122.7(5)
C12 C17 C18 115.0(5)
N4 C18 C19 119.5(5)
N4 C18 C17 113.9(5)
C19 C18 C17 126.6(5)
C18 C19 C20 122.1(5)
C18 C19 H19 118.9
C20 C19 H19 118.9
C19 C20 C21 116.3(5)
C19 C20 C39 122.9(5)
C21 C20 C39 120.7(5)
C22 C21 C20 120.1(5)
C22 C21 H21 119.9
C20 C21 H21 119.9
N4 C22 C21 123.2(5)
N4 C22 H22 118.4
C21 C22 H22 118.4
N1 C23 C24 122.9(7)
N1 C23 H23 118.5
C24 C23 H23 118.5
C23 C24 C25 118.2(7)
C23 C24 H24 120.9
C25 C24 H24 120.9
C26 C25 C24 119.1(6)
C26 C25 H25 120.4
C24 C25 H25 120.4
C25 C26 C27 120.6(7)
C25 C26 H26 119.7
C27 C26 H26 119.7
N1 C27 C26 119.7(6)
N1 C27 C28 116.4(5)
C26 C27 C28 123.9(6)
N2 C28 C29 120.2(6)
N2 C28 C27 115.1(5)
C29 C28 C27 124.7(6)
C28 C29 C30 119.7(7)
C28 C29 H29 120.2
C30 C29 H29 120.2
C31 C30 C29 118.8(7)
C31 C30 H30 120.6
C29 C30 H30 120.6
C32 C31 C30 119.4(7)
C32 C31 H31 120.3
C30 C31 H31 120.3
N2 C32 C31 123.1(6)
N2 C32 H32 118.5
C31 C32 H32 118.4
C34 C33 C38 119.7(5)
C34 C33 C9 120.8(5)
C38 C33 C9 119.5(5)
C33 C34 C35 121.1(6)
C33 C34 H34 119.4
C35 C34 H34 119.4
C34 C35 C36 119.6(6)
C34 C35 H35 120.2
C36 C35 H35 120.2
C37 C36 C35 119.5(6)
C37 C36 H36 120.3
C35 C36 H36 120.3
C36 C37 C38 120.9(6)
C36 C37 H37 119.6
C38 C37 H37 119.6
C37 C38 C33 119.2(6)
C37 C38 H38 120.4
C33 C38 H38 120.4
C40 C39 C44 118.0(5)
C40 C39 C20 120.7(5)
C44 C39 C20 121.2(5)
C39 C40 C41 121.0(6)
C39 C40 H40 119.5
C41 C40 H40 119.5
C42 C41 C40 120.0(6)
C42 C41 H41 120.0
C40 C41 H41 120.0
C43 C42 C41 119.6(6)
C43 C42 H42 120.2
C41 C42 H42 120.2
C44 C43 C42 120.5(6)
C44 C43 H43 119.8
C42 C43 H43 119.8
C43 C44 C39 120.8(6)
C43 C44 H44 119.6
C39 C44 H44 119.6
C23 N1 C27 119.4(5)
C23 N1 Ir1 125.2(4)
C27 N1 Ir1 115.4(4)
C32 N2 C28 118.8(5)
C32 N2 Ir1 124.6(4)
C28 N2 Ir1 116.6(4)
C11 N3 C7 119.2(5)
C11 N3 Ir1 124.2(4)
C7 N3 Ir1 116.6(4)
C22 N4 C18 118.7(5)
C22 N4 Ir1 125.1(4)
C18 N4 Ir1 116.1(3)
F4 P1 F6 92.4(6)
F4 P1 F2 175.7(6)
F6 P1 F2 91.9(5)
F4 P1 F5 90.9(6)
F6 P1 F5 176.8(6)
F2 P1 F5 84.8(6)
F4 P1 F1 88.7(4)
F6 P1 F1 90.3(4)
F2 P1 F1 91.7(3)
F5 P1 F1 90.0(4)
F4 P1 F3 92.1(3)
F6 P1 F3 90.7(4)
F2 P1 F3 87.4(3)
F5 P1 F3 89.0(4)
F1 P1 F3 178.7(3)
C1 Ir1 C12 86.2(2)
C1 Ir1 N3 80.0(2)
C12 Ir1 N3 95.1(2)
C1 Ir1 N4 98.10(19)
C12 Ir1 N4 80.1(2)
N3 Ir1 N4 174.92(18)
C1 Ir1 N2 96.4(2)
C12 Ir1 N2 176.08(19)
N3 Ir1 N2 88.32(18)
N4 Ir1 N2 96.58(18)
C1 Ir1 N1 172.1(2)
C12 Ir1 N1 101.1(2)
N3 Ir1 N1 96.36(17)
N4 Ir1 N1 86.14(17)
N2 Ir1 N1 76.44(19)
C3A O1A C2A 114.1(8)
C2A C1A H1A 109.5
C2A C1A H1B 109.5
H1A C1A H1B 109.5
C2A C1A H1C 109.5
H1A C1A H1C 109.5
H1B C1A H1C 109.5
O1A C2A C1A 106.9(9)
O1A C2A H2A 110.3
C1A C2A H2A 110.3
O1A C2A H2B 110.3
C1A C2A H2B 110.3
H2A C2A H2B 108.6
O1A C3A C5A 120.1(11)
O1A C3A C4A 119.1(11)
O1A C3A H3AA 108.5
C4A C3A H3AA 107.4
O1A C3A H3AB 106.1
C4A C3A H3AB 107.9
H3AA C3A H3AB 107.4
O1A C3A H3AC 105.7
C5A C3A H3AC 106.6
O1A C3A H3AD 108.8
C5A C3A H3AD 107.7
H3AC C3A H3AD 107.3
C3A C4A H4A 109.5
C3A C4A H4B 109.5
H4A C4A H4B 109.5
C3A C4A H4C 109.5
H4A C4A H4C 109.5
H4B C4A H4C 109.5
C3A C5A H5A 109.5
C3A C5A H5AB 109.5
H5A C5A H5AB 109.5
C3A C5A H5C 109.5
H5A C5A H5C 109.5
H5AB C5A H5C 109.5

loop_
_geom_bond_atom_site_label_1
_geom_bond_atom_site_label_2
_geom_bond_distance
C1 C2 1.407(7)
C1 C6 1.411(7)
C1 Ir1 2.011(5)
C2 C3 1.388(8)
C2 H2 0.9500
C3 C4 1.389(8)
C3 H3 0.9500
C4 C5 1.375(8)
C4 H4 0.9500
C5 C6 1.382(7)
C5 H5 0.9500
C6 C7 1.472(7)
C7 N3 1.380(7)
C7 C8 1.387(7)
C8 C9 1.396(7)
C8 H18 0.9500
C9 C10 1.412(7)
C9 C33 1.497(7)
C10 C11 1.366(8)
C10 H10 0.9500
C11 N3 1.347(7)
C11 H211 0.9500
C12 C13 1.410(8)
C12 C17 1.419(7)
C12 Ir1 2.013(6)
C13 C14 1.378(8)
C13 H13 0.9500
C14 C15 1.390(8)
C14 H14 0.9500
C15 C16 1.395(8)
C15 H15 0.9500
C16 C17 1.394(8)
C16 H16 0.9500
C17 C18 1.456(7)
C18 N4 1.377(7)
C18 C19 1.392(7)
C19 C20 1.397(7)
C19 H19 0.9500
C20 C21 1.404(7)
C20 C39 1.485(7)
C21 C22 1.369(7)
C21 H21 0.9500
C22 N4 1.349(7)
C22 H22 0.9500
C23 N1 1.333(8)
C23 C24 1.375(8)
C23 H23 0.9500
C24 C25 1.380(10)
C24 H24 0.9500
C25 C26 1.374(10)
C25 H25 0.9500
C26 C27 1.379(8)
C26 H26 0.9500
C27 N1 1.362(7)
C27 C28 1.465(9)
C28 N2 1.366(7)
C28 C29 1.389(8)
C29 C30 1.391(10)
C29 H29 0.9500
C30 C31 1.367(10)
C30 H30 0.9500
C31 C32 1.365(8)
C31 H31 0.9500
C32 N2 1.334(7)
C32 H32 0.9500
C33 C34 1.367(8)
C33 C38 1.399(8)
C34 C35 1.387(8)
C34 H34 0.9500
C35 C36 1.393(9)
C35 H35 0.9500
C36 C37 1.375(9)
C36 H36 0.9500
C37 C38 1.393(8)
C37 H37 0.9500
C38 H38 0.9500
C39 C40 1.386(8)
C39 C44 1.397(8)
C40 C41 1.386(8)
C40 H40 0.9500
C41 C42 1.379(9)
C41 H41 0.9500
C42 C43 1.379(9)
C42 H42 0.9500
C43 C44 1.373(8)
C43 H43 0.9500
C44 H44 0.9500
N1 Ir1 2.150(4)
N2 Ir1 2.131(5)
N3 Ir1 2.044(4)
N4 Ir1 2.047(4)
F1 P1 1.561(5)
F2 P1 1.546(6)
F3 P1 1.597(5)
F4 P1 1.499(6)
F5 P1 1.557(7)
F6 P1 1.506(6)
O1A C3A 1.374(11)
O1A C2A 1.405(11)
C1A C2A 1.435(12)
C1A H1A 0.9800
C1A H1B 0.9800
C1A H1C 0.9800
C2A H2A 0.9900
C2A H2B 0.9900
C3A C5A 1.460(9)
C3A C4A 1.461(9)
C3A H3AA 0.9579
C3A H3AB 0.9574
C3A H3AC 0.9578
C3A H3AD 0.9587
C4A H4A 0.9800
C4A H4B 0.9800
C4A H4C 0.9800
C5A H5A 0.9800
C5A H5AB 0.9800
C5A H5C 0.9800

loop_
_geom_torsion_atom_site_label_1
_geom_torsion_atom_site_label_2
_geom_torsion_atom_site_label_3
_geom_torsion_atom_site_label_4
_geom_torsion
C6 C1 C2 C3 0.9(8)
Ir1 C1 C2 C3 179.2(4)
C1 C2 C3 C4 -1.1(9)
C2 C3 C4 C5 1.1(9)
C3 C4 C5 C6 -1.0(9)
C4 C5 C6 C1 0.9(9)
C4 C5 C6 C7 -176.7(6)
C2 C1 C6 C5 -0.8(9)
Ir1 C1 C6 C5 -179.4(5)
C2 C1 C6 C7 177.0(5)
Ir1 C1 C6 C7 -1.6(7)
C5 C6 C7 N3 178.8(5)
C1 C6 C7 N3 1.1(7)
C5 C6 C7 C8 -0.4(10)
C1 C6 C7 C8 -178.1(6)
N3 C7 C8 C9 -0.4(9)
C6 C7 C8 C9 178.8(6)
C7 C8 C9 C10 -0.2(9)
C7 C8 C9 C33 -176.5(5)
C8 C9 C10 C11 0.6(9)
C33 C9 C10 C11 176.9(6)
C9 C10 C11 N3 -0.3(10)
C17 C12 C13 C14 -0.5(8)
Ir1 C12 C13 C14 -177.2(4)
C12 C13 C14 C15 0.0(9)
C13 C14 C15 C16 0.7(9)
C14 C15 C16 C17 -0.9(8)
C15 C16 C17 C12 0.4(8)
C15 C16 C17 C18 177.5(5)
C13 C12 C17 C16 0.3(8)
Ir1 C12 C17 C16 177.4(4)
C13 C12 C17 C18 -177.0(5)
Ir1 C12 C17 C18 0.2(6)
C16 C17 C18 N4 -176.1(5)
C12 C17 C18 N4 1.2(7)
C16 C17 C18 C19 4.3(8)
C12 C17 C18 C19 -178.4(5)
N4 C18 C19 C20 -2.0(8)
C17 C18 C19 C20 177.5(5)
C18 C19 C20 C21 1.3(8)
C18 C19 C20 C39 -178.8(5)
C19 C20 C21 C22 -0.5(8)
C39 C20 C21 C22 179.6(5)
C20 C21 C22 N4 0.4(8)
N1 C23 C24 C25 -1.8(9)
C23 C24 C25 C26 2.5(10)
C24 C25 C26 C27 -1.8(10)
C25 C26 C27 N1 0.2(9)
C25 C26 C27 C28 179.7(6)
N1 C27 C28 N2 0.1(7)
C26 C27 C28 N2 -179.4(5)
N1 C27 C28 C29 179.5(5)
C26 C27 C28 C29 0.0(9)
N2 C28 C29 C30 0.6(9)
C27 C28 C29 C30 -178.9(6)
C28 C29 C30 C31 -2.2(10)
C29 C30 C31 C32 1.9(10)
C30 C31 C32 N2 0.0(10)
C8 C9 C33 C34 26.3(9)
C10 C9 C33 C34 -149.8(6)
C8 C9 C33 C38 -156.6(6)
C10 C9 C33 C38 27.3(8)
C38 C33 C34 C35 -1.1(9)
C9 C33 C34 C35 176.0(5)
C33 C34 C35 C36 0.0(9)
C34 C35 C36 C37 2.3(9)
C35 C36 C37 C38 -3.5(9)
C36 C37 C38 C33 2.3(9)
C34 C33 C38 C37 0.0(8)
C9 C33 C38 C37 -177.2(5)
C19 C20 C39 C40 25.3(8)
C21 C20 C39 C40 -154.7(6)
C19 C20 C39 C44 -156.9(5)
C21 C20 C39 C44 23.1(8)
C44 C39 C40 C41 -1.4(9)
C20 C39 C40 C41 176.5(6)
C39 C40 C41 C42 0.3(10)
C40 C41 C42 C43 0.8(11)
C41 C42 C43 C44 -0.7(10)
C42 C43 C44 C39 -0.5(9)
C40 C39 C44 C43 1.5(9)
C20 C39 C44 C43 -176.4(5)
C24 C23 N1 C27 0.3(8)
C24 C23 N1 Ir1 -180.0(4)
C26 C27 N1 C23 0.5(8)
C28 C27 N1 C23 -179.0(5)
C26 C27 N1 Ir1 -179.2(4)
C28 C27 N1 Ir1 1.3(6)
C31 C32 N2 C28 -1.7(9)
C31 C32 N2 Ir1 -179.3(5)
C29 C28 N2 C32 1.3(8)
C27 C28 N2 C32 -179.2(5)
C29 C28 N2 Ir1 179.1(4)
C27 C28 N2 Ir1 -1.4(6)
C10 C11 N3 C7 -0.4(9)
C10 C11 N3 Ir1 -178.7(5)
C8 C7 N3 C11 0.7(8)
C6 C7 N3 C11 -178.6(5)
C8 C7 N3 Ir1 179.2(4)
C6 C7 N3 Ir1 -0.1(6)
C21 C22 N4 C18 -1.2(8)
C21 C22 N4 Ir1 -176.5(4)
C19 C18 N4 C22 1.9(7)
C17 C18 N4 C22 -177.7(5)
C19 C18 N4 Ir1 177.6(4)
C17 C18 N4 Ir1 -2.0(6)
C3A O1A C2A C1A 173.7(8)
C2A O1A C3A C5A 171.3(14)
C2A O1A C3A C4A -96.7(16)
